data_7011976
loop_
_publ_author_name
'Flor de Mar\'ia Ram\'irez'
'Sabi Varbanov'
'Corine C\'ecile'
'Gilles Muller'
'Nicolas Fatin-Rouge'
'Rosario Scopelliti'
'Jean-Claude G. B\"unzli'

_publ_section_title
;
 A p-tert-butylcalix[6]arene bearing phosphinoyl pendant arms for the
 complexation and sensitisation of lanthanide ions
;
_journal_issue 23
_journal_name_full 'J. Chem. Soc., Dalton Trans.'
_journal_page_first 4505
_journal_page_last 4513
_journal_paper_doi 10.1039/b206238k
_journal_year 2002
_chemical_formula_moiety 'C84 H126 O12 P6, 0.5(C7 H8), 13(H2 O)'
_chemical_formula_sum 'C87.5 H156 O25 P6'
_chemical_formula_weight 1793.94
_chemical_name_systematic
; 
? 
;
_space_group_IT_number 14
_symmetry_cell_setting monoclinic
_symmetry_space_group_name_Hall '-P 2ybc'
_symmetry_space_group_name_H-M 'P 1 21/c 1'
_atom_sites_solution_hydrogens geom
_atom_sites_solution_primary direct
_atom_sites_solution_secondary difmap
_audit_creation_method SHELXL-97
_cell_angle_alpha 90.00
_cell_angle_beta 104.88(3)
_cell_angle_gamma 90.00
_cell_formula_units_Z 8
_cell_length_a 25.552(11)
_cell_length_b 30.500(14)
_cell_length_c 27.111(3)
_cell_measurement_reflns_used 909
_cell_measurement_temperature 143(2)
_cell_measurement_theta_max 10.98455
_cell_measurement_theta_min 1.35455
_cell_volume 20420(13)
_computing_cell_refinement 'Oxford Diffraction CrysAlis RED, release 1.6.9 beta'
_computing_data_collection 'marresearch mar345, release 1.2.11'
_computing_data_reduction 'Oxford Diffraction CrysAlis RED, release 1.6.9 beta'
_computing_molecular_graphics 'Bruker SHELXTL'
_computing_publication_material 'Bruker SHELXTL'
_computing_structure_refinement 'SHELXL-97 (Sheldrick, 1997)'
_computing_structure_solution 'SHELXS-97 (Sheldrick, 1990)'
_diffrn_ambient_temperature 143(2)
_diffrn_measured_fraction_theta_full 0.934
_diffrn_measured_fraction_theta_max 0.934
_diffrn_measurement_device_type 'marresearch mar345 IPDS'
_diffrn_measurement_method '60 images with deltaphi = 3 degrees and exp. time = 180 sec.'
_diffrn_radiation_monochromator graphite
_diffrn_radiation_source 'fine-focus sealed tube'
_diffrn_radiation_type MoK\a
_diffrn_radiation_wavelength 0.71070
_diffrn_reflns_av_R_equivalents 0.1938
_diffrn_reflns_av_sigmaI/netI 0.3410
_diffrn_reflns_limit_h_max 29
_diffrn_reflns_limit_h_min -29
_diffrn_reflns_limit_k_max 35
_diffrn_reflns_limit_k_min -34
_diffrn_reflns_limit_l_max 29
_diffrn_reflns_limit_l_min -29
_diffrn_reflns_number 104975
_diffrn_reflns_theta_full 24.54
_diffrn_reflns_theta_max 24.54
_diffrn_reflns_theta_min 3.08
_exptl_absorpt_coefficient_mu 0.171
_exptl_absorpt_correction_type none
_exptl_crystal_colour colourless
_exptl_crystal_density_diffrn 1.167
_exptl_crystal_density_method 'not measured'
_exptl_crystal_description irregular
_exptl_crystal_F_000 7768
_exptl_crystal_size_max 0.13
_exptl_crystal_size_mid 0.10
_exptl_crystal_size_min 0.07
_refine_diff_density_max 0.897
_refine_diff_density_min -0.338
_refine_diff_density_rms 0.064
_refine_ls_extinction_method none
_refine_ls_goodness_of_fit_ref 0.786
_refine_ls_hydrogen_treatment mixed
_refine_ls_matrix_type fullcycle
_refine_ls_number_parameters 1985
_refine_ls_number_reflns 31919
_refine_ls_number_restraints 19
_refine_ls_restrained_S_all 0.787
_refine_ls_R_factor_all 0.3105
_refine_ls_R_factor_gt 0.1035
_refine_ls_shift/su_max 0.000
_refine_ls_shift/su_mean 0.000
_refine_ls_structure_factor_coef Fsqd
_refine_ls_weighting_details 'calc w=1/[\s^2^(Fo^2^)+(0.1340P)^2^+0.0000P] where P=(Fo^2^+2Fc^2^)/3'
_refine_ls_weighting_scheme calc
_refine_ls_wR_factor_gt 0.2414
_refine_ls_wR_factor_ref 0.3378
_reflns_number_gt 6138
_reflns_number_total 31919
_reflns_threshold_expression >2sigma(I)
_cod_data_source_file b206238k.txt
_cod_data_source_block bunz47
_cod_depositor_comments
;
The following automatic conversions were performed:
'_symmetry_cell_setting' value 'Monoclinic' changed to 'monoclinic'
according to '/home/saulius/struct/CIF-dictionaries/cif_core.dic'
dictionary named 'cif_core.dic' version 2.4.1 from 2010-06-29.

Automatic conversion script
Id: cif_fix_enum 1527 2010-12-29 10:47:43Z saulius 
;
_cod_original_cell_volume 20419(13)
_cod_original_sg_symbol_H-M P2(1)/c
_cod_original_formula_sum 'C87.50 H156 O25 P6'
_cod_database_code 7011976

loop_
_symmetry_equiv_pos_as_xyz
'x, y, z'
'-x, y+1/2, -z+1/2'
'-x, -y, -z'
'x, -y-1/2, z-1/2'

loop_
_atom_site_label
_atom_site_type_symbol
_atom_site_fract_x
_atom_site_fract_y
_atom_site_fract_z
_atom_site_U_iso_or_equiv
_atom_site_adp_type
_atom_site_occupancy
_atom_site_symmetry_multiplicity
_atom_site_calc_flag
_atom_site_refinement_flags
_atom_site_disorder_assembly
_atom_site_disorder_group
P1A P 0.37538(12) 0.74927(10) 0.38913(8) 0.073 Uani 1 1 d . . .
P2A P 0.45881(13) 0.58858(13) 0.38262(12) 0.099 Uani 1 1 d . . .
P3A P 0.46420(12) 0.71893(12) 0.57360(9) 0.087 Uani 1 1 d . . .
P4A P 0.40876(14) 0.85925(14) 0.67486(11) 0.111 Uani 1 1 d . . .
P5A P 0.43569(14) 0.91709(15) 0.44058(12) 0.114 Uani 1 1 d . . .
P6A P 0.40394(13) 0.87725(13) 0.22959(10) 0.095 Uani 1 1 d . . .
O1A O 0.3329(2) 0.7075(2) 0.29974(19) 0.071 Uani 1 1 d . . .
O2A O 0.3647(3) 0.6175(2) 0.38625(19) 0.071 Uani 1 1 d . . .
O3A O 0.3610(3) 0.7001(2) 0.5219(2) 0.082 Uani 1 1 d . . .
O4A O 0.3558(3) 0.8261(2) 0.5840(2) 0.080 Uani 1 1 d . . .
O5A O 0.3333(3) 0.8887(3) 0.4022(2) 0.092 Uani 1 1 d . . .
O6A O 0.3261(3) 0.8617(2) 0.2779(2) 0.076 Uani 1 1 d . . .
O7A O 0.4142(3) 0.7151(2) 0.4166(2) 0.078 Uani 1 1 d . . .
O8A O 0.4906(4) 0.5480(3) 0.3768(4) 0.160 Uani 1 1 d . . .
O9A O 0.4568(3) 0.7223(3) 0.6261(2) 0.105 Uani 1 1 d . . .
O10A O 0.4035(3) 0.8979(3) 0.7082(2) 0.114 Uani 1 1 d . . .
O11A O 0.4522(4) 0.8694(4) 0.4626(3) 0.153 Uani 1 1 d . . .
O12A O 0.4425(3) 0.8941(3) 0.2763(2) 0.111 Uani 1 1 d . . .
C1A C 0.2899(4) 0.7006(3) 0.2567(3) 0.063 Uani 1 1 d . . .
C2A C 0.2682(4) 0.7349(3) 0.2239(3) 0.067 Uani 1 1 d . . .
C3A C 0.2263(4) 0.7236(4) 0.1805(3) 0.072 Uani 1 1 d . . .
H3A H 0.2106 0.7463 0.1573 0.086 Uiso 1 1 calc R . .
C4A C 0.2072(4) 0.6821(4) 0.1699(3) 0.073 Uani 1 1 d . . .
C5A C 0.2325(4) 0.6487(3) 0.2032(3) 0.072 Uani 1 1 d . . .
H5A H 0.2212 0.6193 0.1951 0.086 Uiso 1 1 calc R . .
C6A C 0.2733(4) 0.6565(3) 0.2474(3) 0.065 Uani 1 1 d . . .
C7A C 0.2979(4) 0.6194(3) 0.2830(3) 0.072 Uani 1 1 d . . .
H7A1 H 0.3376 0.6233 0.2946 0.086 Uiso 1 1 calc R . .
H7A2 H 0.2906 0.5911 0.2646 0.086 Uiso 1 1 calc R . .
C8A C 0.3079(4) 0.6156(3) 0.3786(3) 0.068 Uani 1 1 d . . .
C9A C 0.2738(4) 0.6184(3) 0.3298(3) 0.057 Uani 1 1 d . . .
C10A C 0.2192(4) 0.6197(3) 0.3234(3) 0.064 Uani 1 1 d . . .
H10A H 0.1962 0.6209 0.2897 0.077 Uiso 1 1 calc R . .
C11A C 0.1960(4) 0.6193(3) 0.3650(3) 0.068 Uani 1 1 d . . .
C12A C 0.2311(3) 0.6183(3) 0.4141(3) 0.064 Uani 1 1 d . . .
H12A H 0.2161 0.6185 0.4427 0.077 Uiso 1 1 calc R . .
C13A C 0.2861(4) 0.6170(3) 0.4222(3) 0.059 Uani 1 1 d . . .
C14A C 0.3268(4) 0.6135(4) 0.4748(3) 0.083 Uani 1 1 d . . .
H14A H 0.3352 0.5821 0.4822 0.100 Uiso 1 1 calc R . .
H14B H 0.3609 0.6281 0.4728 0.100 Uiso 1 1 calc R . .
C15A C 0.3239(4) 0.6749(3) 0.5402(3) 0.064 Uani 1 1 d . . .
C16A C 0.3089(4) 0.6333(4) 0.5198(3) 0.067 Uani 1 1 d . . .
C17A C 0.2712(4) 0.6091(4) 0.5390(3) 0.076 Uani 1 1 d . . .
H17A H 0.2613 0.5805 0.5264 0.092 Uiso 1 1 calc R . .
C18A C 0.2486(4) 0.6265(4) 0.5760(3) 0.070 Uani 1 1 d . . .
C19A C 0.2634(4) 0.6682(4) 0.5936(3) 0.078 Uani 1 1 d . . .
H19A H 0.2469 0.6810 0.6178 0.094 Uiso 1 1 calc R . .
C20A C 0.3023(4) 0.6925(4) 0.5768(3) 0.071 Uani 1 1 d . . .
C21A C 0.3150(4) 0.7395(4) 0.5928(3) 0.077 Uani 1 1 d . . .
H21A H 0.3546 0.7441 0.6007 0.093 Uiso 1 1 calc R . .
H21B H 0.3033 0.7452 0.6244 0.093 Uiso 1 1 calc R . .
C22A C 0.3072(4) 0.8148(4) 0.5479(3) 0.074 Uani 1 1 d . . .
C23A C 0.2873(4) 0.7719(3) 0.5522(3) 0.066 Uani 1 1 d . . .
C24A C 0.2397(4) 0.7613(4) 0.5173(3) 0.076 Uani 1 1 d . . .
H24A H 0.2240 0.7335 0.5200 0.091 Uiso 1 1 calc R . .
C25A C 0.2132(4) 0.7897(4) 0.4780(3) 0.078 Uani 1 1 d . . .
C26A C 0.2370(4) 0.8293(4) 0.4747(3) 0.078 Uani 1 1 d . . .
H26A H 0.2200 0.8485 0.4477 0.094 Uiso 1 1 calc R . .
C27A C 0.2844(4) 0.8432(4) 0.5084(3) 0.074 Uani 1 1 d . . .
C28A C 0.3121(4) 0.8877(4) 0.5027(3) 0.083 Uani 1 1 d . . .
H28A H 0.3161 0.9051 0.5343 0.100 Uiso 1 1 calc R . .
H28B H 0.3488 0.8821 0.4982 0.100 Uiso 1 1 calc R . .
C29A C 0.2892(4) 0.9122(4) 0.4097(4) 0.080 Uani 1 1 d . . .
C30A C 0.2803(4) 0.9138(4) 0.4581(3) 0.078 Uani 1 1 d . . .
C31A C 0.2352(5) 0.9385(4) 0.4643(4) 0.086 Uani 1 1 d . . .
H31A H 0.2294 0.9408 0.4975 0.103 Uiso 1 1 calc R . .
C32A C 0.1993(4) 0.9594(4) 0.4239(4) 0.078 Uani 1 1 d . . .
C33A C 0.2102(4) 0.9569(3) 0.3764(3) 0.071 Uani 1 1 d . . .
H33A H 0.1875 0.9725 0.3487 0.085 Uiso 1 1 calc R . .
C34A C 0.2536(4) 0.9322(3) 0.3675(3) 0.074 Uani 1 1 d . . .
C35A C 0.2582(4) 0.9267(4) 0.3127(3) 0.082 Uani 1 1 d . . .
H35A H 0.2368 0.9500 0.2913 0.098 Uiso 1 1 calc R . .
H35B H 0.2965 0.9307 0.3122 0.098 Uiso 1 1 calc R . .
C36A C 0.2713(4) 0.8529(3) 0.2734(3) 0.067 Uani 1 1 d . . .
C37A C 0.2387(4) 0.8824(3) 0.2897(3) 0.071 Uani 1 1 d . . .
C38A C 0.1841(4) 0.8725(3) 0.2845(3) 0.077 Uani 1 1 d . . .
H38A H 0.1621 0.8930 0.2964 0.092 Uiso 1 1 calc R . .
C39A C 0.1612(4) 0.8341(3) 0.2629(3) 0.066 Uani 1 1 d . . .
C40A C 0.1969(4) 0.8038(3) 0.2485(3) 0.077 Uani 1 1 d . . .
H40A H 0.1826 0.7762 0.2353 0.093 Uiso 1 1 calc R . .
C41A C 0.2512(4) 0.8117(3) 0.2525(3) 0.064 Uani 1 1 d . . .
C42A C 0.2883(4) 0.7808(3) 0.2340(3) 0.063 Uani 1 1 d . . .
H42A H 0.2947 0.7929 0.2022 0.076 Uiso 1 1 calc R . .
H42B H 0.3236 0.7800 0.2598 0.076 Uiso 1 1 calc R . .
C43A C 0.1591(4) 0.6716(3) 0.1243(3) 0.068 Uani 1 1 d . . .
C44A C 0.1150(4) 0.6488(4) 0.1427(4) 0.096 Uani 1 1 d . . .
H44A H 0.1021 0.6682 0.1659 0.144 Uiso 1 1 calc R . .
H44B H 0.1295 0.6218 0.1607 0.144 Uiso 1 1 calc R . .
H44C H 0.0848 0.6416 0.1133 0.144 Uiso 1 1 calc R . .
C45A C 0.1346(5) 0.7137(4) 0.0961(3) 0.095 Uani 1 1 d . . .
H45A H 0.1049 0.7059 0.0666 0.143 Uiso 1 1 calc R . .
H45B H 0.1625 0.7296 0.0844 0.143 Uiso 1 1 calc R . .
H45C H 0.1207 0.7324 0.1193 0.143 Uiso 1 1 calc R . .
C46A C 0.1778(4) 0.6411(4) 0.0863(3) 0.092 Uani 1 1 d . . .
H46A H 0.1462 0.6312 0.0599 0.138 Uiso 1 1 calc R . .
H46B H 0.1968 0.6157 0.1047 0.138 Uiso 1 1 calc R . .
H46C H 0.2023 0.6572 0.0703 0.138 Uiso 1 1 calc R . .
C47A C 0.1346(4) 0.6169(4) 0.3572(3) 0.073 Uani 1 1 d . . .
C48A C 0.1059(5) 0.6508(5) 0.3177(4) 0.116 Uani 1 1 d . . .
H48A H 0.0667 0.6464 0.3102 0.174 Uiso 1 1 calc R . .
H48B H 0.1179 0.6473 0.2864 0.174 Uiso 1 1 calc R . .
H48C H 0.1149 0.6804 0.3314 0.174 Uiso 1 1 calc R . .
C49A C 0.1156(4) 0.6231(4) 0.4045(3) 0.109 Uani 1 1 d . . .
H49A H 0.1256 0.6524 0.4183 0.164 Uiso 1 1 calc R . .
H49B H 0.1326 0.6010 0.4298 0.164 Uiso 1 1 calc R . .
H49C H 0.0761 0.6197 0.3962 0.164 Uiso 1 1 calc R . .
C50A C 0.1173(5) 0.5703(5) 0.3350(5) 0.130 Uani 1 1 d . . .
H50A H 0.1333 0.5480 0.3604 0.196 Uiso 1 1 calc R . .
H50B H 0.1300 0.5658 0.3042 0.196 Uiso 1 1 calc R . .
H50C H 0.0777 0.5679 0.3264 0.196 Uiso 1 1 calc R . .
C51A C 0.2039(4) 0.5999(4) 0.5924(3) 0.082 Uani 1 1 d . . .
C52A C 0.1605(5) 0.5858(5) 0.5473(3) 0.120 Uani 1 1 d . . .
H52A H 0.1756 0.5656 0.5265 0.180 Uiso 1 1 calc R . .
H52B H 0.1456 0.6116 0.5269 0.180 Uiso 1 1 calc R . .
H52C H 0.1317 0.5711 0.5588 0.180 Uiso 1 1 calc R . .
C53A C 0.2313(5) 0.5572(4) 0.6182(4) 0.118 Uani 1 1 d . . .
H53A H 0.2608 0.5648 0.6479 0.178 Uiso 1 1 calc R . .
H53B H 0.2458 0.5406 0.5937 0.178 Uiso 1 1 calc R . .
H53C H 0.2044 0.5393 0.6291 0.178 Uiso 1 1 calc R . .
C54A C 0.1824(5) 0.6228(5) 0.6328(4) 0.124 Uani 1 1 d . . .
H54A H 0.1615 0.6020 0.6476 0.186 Uiso 1 1 calc R . .
H54B H 0.1590 0.6472 0.6172 0.186 Uiso 1 1 calc R . .
H54C H 0.2127 0.6340 0.6597 0.186 Uiso 1 1 calc R . .
C55A C 0.1605(4) 0.7768(4) 0.4378(3) 0.077 Uani 1 1 d . . .
C56A C 0.1307(5) 0.7400(4) 0.4580(4) 0.122 Uani 1 1 d . . .
H56A H 0.1539 0.7140 0.4652 0.183 Uiso 1 1 calc R . .
H56B H 0.0972 0.7327 0.4322 0.183 Uiso 1 1 calc R . .
H56C H 0.1219 0.7497 0.4893 0.183 Uiso 1 1 calc R . .
C57A C 0.1776(5) 0.7596(5) 0.3919(4) 0.150 Uani 1 1 d . . .
H57A H 0.1961 0.7829 0.3781 0.224 Uiso 1 1 calc R . .
H57B H 0.1455 0.7502 0.3657 0.224 Uiso 1 1 calc R . .
H57C H 0.2022 0.7347 0.4022 0.224 Uiso 1 1 calc R . .
C58A C 0.1215(5) 0.8153(4) 0.4270(5) 0.142 Uani 1 1 d . . .
H58A H 0.1162 0.8267 0.4592 0.212 Uiso 1 1 calc R . .
H58B H 0.0866 0.8057 0.4052 0.212 Uiso 1 1 calc R . .
H58C H 0.1364 0.8385 0.4096 0.212 Uiso 1 1 calc R . .
C59A C 0.1512(4) 0.9826(4) 0.4355(3) 0.080 Uani 1 1 d . . .
C60A C 0.1168(5) 1.0018(4) 0.3875(4) 0.114 Uani 1 1 d . . .
H60A H 0.0851 1.0160 0.3947 0.171 Uiso 1 1 calc R . .
H60B H 0.1047 0.9784 0.3623 0.171 Uiso 1 1 calc R . .
H60C H 0.1378 1.0234 0.3740 0.171 Uiso 1 1 calc R . .
C61A C 0.1707(5) 1.0200(4) 0.4740(3) 0.094 Uani 1 1 d . . .
H61A H 0.1902 1.0418 0.4591 0.142 Uiso 1 1 calc R . .
H61B H 0.1949 1.0081 0.5052 0.142 Uiso 1 1 calc R . .
H61C H 0.1394 1.0338 0.4823 0.142 Uiso 1 1 calc R . .
C62A C 0.1169(5) 0.9496(4) 0.4573(5) 0.119 Uani 1 1 d . . .
H62A H 0.0845 0.9643 0.4622 0.179 Uiso 1 1 calc R . .
H62B H 0.1384 0.9384 0.4901 0.179 Uiso 1 1 calc R . .
H62C H 0.1060 0.9252 0.4333 0.179 Uiso 1 1 calc R . .
C63A C 0.0998(4) 0.8248(4) 0.2500(3) 0.075 Uani 1 1 d . . .
C64A C 0.0724(5) 0.8489(5) 0.2834(4) 0.120 Uani 1 1 d . . .
H64A H 0.0907 0.8430 0.3192 0.179 Uiso 1 1 calc R . .
H64B H 0.0345 0.8394 0.2764 0.179 Uiso 1 1 calc R . .
H64C H 0.0737 0.8805 0.2768 0.179 Uiso 1 1 calc R . .
C65A C 0.0766(5) 0.8383(5) 0.1952(4) 0.125 Uani 1 1 d . . .
H65A H 0.0859 0.8689 0.1908 0.188 Uiso 1 1 calc R . .
H65B H 0.0372 0.8349 0.1862 0.188 Uiso 1 1 calc R . .
H65C H 0.0918 0.8196 0.1729 0.188 Uiso 1 1 calc R . .
C66A C 0.0906(4) 0.7758(4) 0.2553(4) 0.100 Uani 1 1 d . . .
H66A H 0.0990 0.7602 0.2267 0.150 Uiso 1 1 calc R . .
H66B H 0.0527 0.7706 0.2551 0.150 Uiso 1 1 calc R . .
H66C H 0.1143 0.7652 0.2874 0.150 Uiso 1 1 calc R . .
C67A C 0.3178(4) 0.7275(3) 0.3427(3) 0.070 Uani 1 1 d . . .
H67A H 0.2997 0.7053 0.3593 0.084 Uiso 1 1 calc R . .
H67B H 0.2916 0.7514 0.3302 0.084 Uiso 1 1 calc R . .
C68A C 0.4061(4) 0.7873(4) 0.3557(3) 0.084 Uani 1 1 d . . .
H68A H 0.4348 0.8033 0.3800 0.125 Uiso 1 1 calc R . .
H68B H 0.3788 0.8081 0.3372 0.125 Uiso 1 1 calc R . .
H68C H 0.4218 0.7716 0.3314 0.125 Uiso 1 1 calc R . .
C69A C 0.3439(5) 0.7810(4) 0.4294(3) 0.089 Uani 1 1 d . . .
H69A H 0.3295 0.7612 0.4513 0.134 Uiso 1 1 calc R . .
H69B H 0.3143 0.7984 0.4083 0.134 Uiso 1 1 calc R . .
H69C H 0.3708 0.8006 0.4508 0.134 Uiso 1 1 calc R . .
C70A C 0.3886(4) 0.5765(4) 0.3799(3) 0.081 Uani 1 1 d . . .
H70A H 0.3702 0.5632 0.3467 0.097 Uiso 1 1 calc R . .
H70B H 0.3861 0.5560 0.4075 0.097 Uiso 1 1 calc R . .
C71A C 0.4568(5) 0.6298(4) 0.3347(3) 0.106 Uani 1 1 d . . .
H71A H 0.4938 0.6393 0.3360 0.158 Uiso 1 1 calc R . .
H71B H 0.4356 0.6549 0.3411 0.158 Uiso 1 1 calc R . .
H71C H 0.4400 0.6176 0.3009 0.158 Uiso 1 1 calc R . .
C72A C 0.4870(5) 0.6155(5) 0.4427(4) 0.139 Uani 1 1 d . . .
H72A H 0.4891 0.5947 0.4706 0.209 Uiso 1 1 calc R . .
H72B H 0.4638 0.6402 0.4465 0.209 Uiso 1 1 calc R . .
H72C H 0.5233 0.6263 0.4436 0.209 Uiso 1 1 calc R . .
C73A C 0.4166(4) 0.6843(4) 0.5309(3) 0.083 Uani 1 1 d . . .
H73A H 0.4264 0.6826 0.4980 0.099 Uiso 1 1 calc R . .
H73B H 0.4189 0.6544 0.5454 0.099 Uiso 1 1 calc R . .
C74A C 0.5284(4) 0.6961(4) 0.5703(3) 0.099 Uani 1 1 d . . .
H74A H 0.5568 0.7058 0.6000 0.148 Uiso 1 1 calc R . .
H74B H 0.5371 0.7062 0.5390 0.148 Uiso 1 1 calc R . .
H74C H 0.5262 0.6641 0.5701 0.148 Uiso 1 1 calc R . .
C75A C 0.4598(5) 0.7720(4) 0.5435(3) 0.091 Uani 1 1 d . . .
H75A H 0.4231 0.7838 0.5389 0.136 Uiso 1 1 calc R . .
H75B H 0.4677 0.7691 0.5101 0.136 Uiso 1 1 calc R . .
H75C H 0.4860 0.7920 0.5650 0.136 Uiso 1 1 calc R . .
C76A C 0.3458(5) 0.8517(4) 0.6269(3) 0.106 Uani 1 1 d . . .
H76A H 0.3196 0.8361 0.6418 0.127 Uiso 1 1 calc R . .
H76B H 0.3302 0.8806 0.6144 0.127 Uiso 1 1 calc R . .
C77A C 0.4207(6) 0.8096(5) 0.7099(4) 0.134 Uani 1 1 d . . .
H77A H 0.4566 0.8106 0.7340 0.202 Uiso 1 1 calc R . .
H77B H 0.4191 0.7849 0.6864 0.202 Uiso 1 1 calc R . .
H77C H 0.3930 0.8058 0.7288 0.202 Uiso 1 1 calc R . .
C78A C 0.4602(6) 0.8632(7) 0.6428(5) 0.227 Uani 1 1 d . . .
H78A H 0.4512 0.8864 0.6170 0.341 Uiso 1 1 calc R . .
H78B H 0.4635 0.8352 0.6261 0.341 Uiso 1 1 calc R . .
H78C H 0.4946 0.8701 0.6674 0.341 Uiso 1 1 calc R . .
C79A C 0.3769(4) 0.9124(4) 0.3888(4) 0.092 Uani 1 1 d . . .
H79A H 0.3640 0.9422 0.3770 0.111 Uiso 1 1 calc R . .
H79B H 0.3866 0.8972 0.3602 0.111 Uiso 1 1 calc R . .
C80A C 0.4258(4) 0.9526(4) 0.4819(4) 0.111 Uani 1 1 d . . .
H80A H 0.4024 0.9397 0.5016 0.166 Uiso 1 1 calc R . .
H80B H 0.4083 0.9788 0.4640 0.166 Uiso 1 1 calc R . .
H80C H 0.4606 0.9608 0.5051 0.166 Uiso 1 1 calc R . .
C81A C 0.4844(5) 0.9371(5) 0.4108(5) 0.127 Uani 1 1 d . . .
H81A H 0.5183 0.9428 0.4367 0.190 Uiso 1 1 calc R . .
H81B H 0.4713 0.9644 0.3928 0.190 Uiso 1 1 calc R . .
H81C H 0.4908 0.9153 0.3864 0.190 Uiso 1 1 calc R . .
C82A C 0.3344(4) 0.8835(4) 0.2331(3) 0.084 Uani 1 1 d . . .
H82A H 0.3257 0.9150 0.2344 0.101 Uiso 1 1 calc R . .
H82B H 0.3097 0.8708 0.2021 0.101 Uiso 1 1 calc R . .
C83A C 0.4144(5) 0.8186(4) 0.2160(4) 0.106 Uani 1 1 d . . .
H83A H 0.4493 0.8152 0.2077 0.159 Uiso 1 1 calc R . .
H83B H 0.3852 0.8088 0.1871 0.159 Uiso 1 1 calc R . .
H83C H 0.4142 0.8009 0.2461 0.159 Uiso 1 1 calc R . .
C84A C 0.4038(5) 0.9051(5) 0.1734(4) 0.132 Uani 1 1 d . . .
H84A H 0.3973 0.9364 0.1777 0.198 Uiso 1 1 calc R . .
H84B H 0.3750 0.8934 0.1453 0.198 Uiso 1 1 calc R . .
H84C H 0.4389 0.9013 0.1656 0.198 Uiso 1 1 calc R . .
P1B P 0.70690(12) 0.74168(11) 0.39313(9) 0.077 Uani 1 1 d . . .
P2B P 0.66357(15) 0.60068(15) 0.50593(13) 0.117 Uani 1 1 d . . .
P3B P 0.64395(13) 0.61029(13) 0.27950(11) 0.100 Uani 1 1 d . . .
P4B P 0.67280(13) 0.68548(13) 0.09300(10) 0.097 Uani 1 1 d . . .
P5B P 0.62827(12) 0.84131(13) 0.20506(10) 0.087 Uani 1 1 d . . .
P6B P 0.6655(2) 0.96077(17) 0.40185(13) 0.151 Uani 1 1 d . . .
O1B O 0.7527(2) 0.7581(2) 0.49066(18) 0.068 Uani 1 1 d . . .
O2B O 0.7515(3) 0.6294(2) 0.4834(2) 0.076 Uani 1 1 d . . .
O3B O 0.7480(3) 0.6270(2) 0.3357(2) 0.084 Uani 1 1 d . . .
O4B O 0.7278(2) 0.7033(2) 0.18742(19) 0.069 Uani 1 1 d . . .
O5B O 0.7251(3) 0.8362(2) 0.27838(19) 0.076 Uani 1 1 d . . .
O6B O 0.7248(3) 0.8887(2) 0.4051(2) 0.080 Uani 1 1 d . . .
O7B O 0.6780(3) 0.6995(2) 0.3993(2) 0.080 Uani 1 1 d . . .
O8B O 0.6473(4) 0.5698(3) 0.5455(3) 0.141 Uani 1 1 d . . .
O9B O 0.6547(3) 0.5843(3) 0.2363(2) 0.105 Uani 1 1 d . . .
O10B O 0.6785(3) 0.6553(3) 0.0504(2) 0.126 Uani 1 1 d . . .
O11B O 0.6269(3) 0.7924(3) 0.1943(3) 0.119 Uani 1 1 d . . .
O12B O 0.7056(5) 0.9937(5) 0.3804(5) 0.252 Uani 1 1 d . . .
C1B C 0.7958(4) 0.7707(4) 0.5323(3) 0.066 Uani 1 1 d . . .
C2B C 0.8092(4) 0.8148(4) 0.5386(3) 0.069 Uani 1 1 d . . .
C3B C 0.8502(4) 0.8267(4) 0.5805(3) 0.071 Uani 1 1 d . . .
H3B H 0.8588 0.8570 0.5850 0.085 Uiso 1 1 calc R . .
C4B C 0.8792(4) 0.7984(4) 0.6157(3) 0.079 Uani 1 1 d . . .
C5B C 0.8641(4) 0.7533(4) 0.6075(3) 0.078 Uani 1 1 d . . .
H5B H 0.8833 0.7320 0.6309 0.093 Uiso 1 1 calc R . .
C6B C 0.8220(4) 0.7392(3) 0.5662(3) 0.060 Uani 1 1 d . . .
C7B C 0.8042(4) 0.6921(3) 0.5573(3) 0.076 Uani 1 1 d . . .
H7B1 H 0.7651 0.6917 0.5397 0.091 Uiso 1 1 calc R . .
H7B2 H 0.8086 0.6778 0.5909 0.091 Uiso 1 1 calc R . .
C8B C 0.8078(4) 0.6341(3) 0.4899(3) 0.070 Uani 1 1 d . . .
C9B C 0.8344(4) 0.6644(4) 0.5259(3) 0.073 Uani 1 1 d . . .
C10B C 0.8907(4) 0.6678(3) 0.5327(3) 0.076 Uani 1 1 d . . .
H10B H 0.9099 0.6882 0.5572 0.092 Uiso 1 1 calc R . .
C11B C 0.9207(4) 0.6428(3) 0.5054(3) 0.068 Uani 1 1 d . . .
C12B C 0.8907(3) 0.6149(4) 0.4695(3) 0.073 Uani 1 1 d . . .
H12B H 0.9087 0.5985 0.4490 0.087 Uiso 1 1 calc R . .
C13B C 0.8343(4) 0.6093(3) 0.4616(3) 0.068 Uani 1 1 d . . .
C14B C 0.8022(4) 0.5734(4) 0.4259(3) 0.082 Uani 1 1 d . . .
H14C H 0.7629 0.5792 0.4202 0.098 Uiso 1 1 calc R . .
H14D H 0.8100 0.5446 0.4429 0.098 Uiso 1 1 calc R . .
C15B C 0.7880(4) 0.5965(4) 0.3320(3) 0.077 Uani 1 1 d . . .
C16B C 0.8162(4) 0.5714(3) 0.3731(3) 0.067 Uani 1 1 d . . .
C17B C 0.8571(4) 0.5439(3) 0.3663(3) 0.066 Uani 1 1 d . . .
H17B H 0.8752 0.5257 0.3938 0.080 Uiso 1 1 calc R . .
C18B C 0.8728(3) 0.5421(3) 0.3208(3) 0.058 Uani 1 1 d . . .
C19B C 0.8462(4) 0.5692(3) 0.2812(3) 0.068 Uani 1 1 d . . .
H19B H 0.8565 0.5688 0.2500 0.081 Uiso 1 1 calc R . .
C20B C 0.8043(4) 0.5974(4) 0.2864(3) 0.073 Uani 1 1 d . . .
C21B C 0.7801(4) 0.6288(3) 0.2445(3) 0.077 Uani 1 1 d . . .
H21C H 0.7403 0.6289 0.2392 0.093 Uiso 1 1 calc R . .
H21D H 0.7879 0.6184 0.2125 0.093 Uiso 1 1 calc R . .
C22B C 0.7758(4) 0.7117(4) 0.2256(3) 0.067 Uani 1 1 d . . .
C23B C 0.8013(4) 0.6762(3) 0.2551(3) 0.064 Uani 1 1 d . . .
C24B C 0.8490(4) 0.6842(4) 0.2947(3) 0.070 Uani 1 1 d . . .
H24B H 0.8668 0.6609 0.3155 0.084 Uiso 1 1 calc R . .
C25B C 0.8689(4) 0.7263(3) 0.3025(3) 0.067 Uani 1 1 d . . .
C26B C 0.8405(4) 0.7610(3) 0.2729(3) 0.067 Uani 1 1 d . . .
H26B H 0.8539 0.7900 0.2798 0.080 Uiso 1 1 calc R . .
C27B C 0.7941(4) 0.7546(3) 0.2342(3) 0.059 Uani 1 1 d . . .
C28B C 0.7635(4) 0.7909(4) 0.2025(3) 0.080 Uani 1 1 d . . .
H28C H 0.7246 0.7883 0.2017 0.096 Uiso 1 1 calc R . .
H28D H 0.7668 0.7878 0.1670 0.096 Uiso 1 1 calc R . .
C29B C 0.7661(4) 0.8562(4) 0.2602(3) 0.071 Uani 1 1 d . . .
C30B C 0.7838(4) 0.8359(3) 0.2226(3) 0.067 Uani 1 1 d . . .
C31B C 0.8264(4) 0.8549(4) 0.2065(3) 0.073 Uani 1 1 d . . .
H31B H 0.8394 0.8407 0.1808 0.087 Uiso 1 1 calc R . .
C32B C 0.8503(4) 0.8941(4) 0.2269(3) 0.076 Uani 1 1 d . . .
C33B C 0.8324(4) 0.9137(3) 0.2645(3) 0.067 Uani 1 1 d . . .
H33B H 0.8487 0.9403 0.2790 0.080 Uiso 1 1 calc R . .
C34B C 0.7903(4) 0.8954(3) 0.2824(3) 0.060 Uani 1 1 d . . .
C35B C 0.7764(4) 0.9157(3) 0.3290(3) 0.071 Uani 1 1 d . . .
H35C H 0.7837 0.9476 0.3291 0.086 Uiso 1 1 calc R . .
H35D H 0.7371 0.9119 0.3255 0.086 Uiso 1 1 calc R . .
C36B C 0.7808(4) 0.8843(3) 0.4170(3) 0.068 Uani 1 1 d . . .
C37B C 0.8068(4) 0.8970(3) 0.3795(3) 0.070 Uani 1 1 d . . .
C38B C 0.8647(4) 0.8944(3) 0.3924(3) 0.069 Uani 1 1 d . . .
H38B H 0.8828 0.9036 0.3677 0.082 Uiso 1 1 calc R . .
C39B C 0.8950(4) 0.8794(3) 0.4380(3) 0.068 Uani 1 1 d . . .
C40B C 0.8668(4) 0.8648(4) 0.4731(3) 0.079 Uani 1 1 d . . .
H40B H 0.8871 0.8539 0.5051 0.095 Uiso 1 1 calc R . .
C41B C 0.8106(4) 0.8658(3) 0.4632(3) 0.073 Uani 1 1 d . . .
C42B C 0.7797(4) 0.8503(3) 0.5021(3) 0.074 Uani 1 1 d . . .
H42C H 0.7734 0.8758 0.5223 0.089 Uiso 1 1 calc R . .
H42D H 0.7439 0.8388 0.4832 0.089 Uiso 1 1 calc R . .
C43B C 0.9261(4) 0.8115(4) 0.6583(3) 0.086 Uani 1 1 d . . .
C44B C 0.9084(4) 0.8488(4) 0.6893(3) 0.103 Uani 1 1 d . . .
H44D H 0.8899 0.8718 0.6659 0.154 Uiso 1 1 calc R . .
H44E H 0.9404 0.8612 0.7132 0.154 Uiso 1 1 calc R . .
H44F H 0.8836 0.8371 0.7083 0.154 Uiso 1 1 calc R . .
C45B C 0.9715(4) 0.8274(5) 0.6355(4) 0.140 Uani 1 1 d . . .
H45D H 0.9863 0.8026 0.6207 0.210 Uiso 1 1 calc R . .
H45E H 1.0001 0.8409 0.6623 0.210 Uiso 1 1 calc R . .
H45F H 0.9570 0.8492 0.6088 0.210 Uiso 1 1 calc R . .
C46B C 0.9481(5) 0.7749(4) 0.6969(4) 0.119 Uani 1 1 d . . .
H46D H 0.9190 0.7640 0.7112 0.179 Uiso 1 1 calc R . .
H46E H 0.9775 0.7865 0.7245 0.179 Uiso 1 1 calc R . .
H46F H 0.9618 0.7509 0.6798 0.179 Uiso 1 1 calc R . .
C47B C 0.9826(4) 0.6458(4) 0.5184(3) 0.071 Uani 1 1 d . . .
C48B C 1.0049(5) 0.6176(4) 0.5658(3) 0.109 Uani 1 1 d . . .
H48D H 0.9902 0.6280 0.5938 0.163 Uiso 1 1 calc R . .
H48E H 1.0445 0.6197 0.5760 0.163 Uiso 1 1 calc R . .
H48F H 0.9942 0.5870 0.5581 0.163 Uiso 1 1 calc R . .
C49B C 1.0031(5) 0.6921(5) 0.5296(5) 0.124 Uani 1 1 d . . .
H49D H 0.9835 0.7115 0.5023 0.186 Uiso 1 1 calc R . .
H49E H 1.0419 0.6931 0.5315 0.186 Uiso 1 1 calc R . .
H49F H 0.9970 0.7016 0.5622 0.186 Uiso 1 1 calc R . .
C50B C 1.0039(4) 0.6276(5) 0.4752(3) 0.118 Uani 1 1 d . . .
H50D H 0.9934 0.5967 0.4697 0.176 Uiso 1 1 calc R . .
H50E H 1.0434 0.6300 0.4841 0.176 Uiso 1 1 calc R . .
H50F H 0.9885 0.6443 0.4440 0.176 Uiso 1 1 calc R . .
C51B C 0.9183(4) 0.5123(4) 0.3145(3) 0.073 Uani 1 1 d . . .
C52B C 0.9353(6) 0.4797(5) 0.3552(5) 0.167 Uani 1 1 d . . .
H52D H 0.9507 0.4947 0.3877 0.251 Uiso 1 1 calc R . .
H52E H 0.9628 0.4604 0.3473 0.251 Uiso 1 1 calc R . .
H52F H 0.9040 0.4622 0.3579 0.251 Uiso 1 1 calc R . .
C53B C 0.8996(6) 0.4842(6) 0.2674(5) 0.205 Uani 1 1 d . . .
H53D H 0.8757 0.5014 0.2402 0.308 Uiso 1 1 calc R . .
H53E H 0.8799 0.4587 0.2753 0.308 Uiso 1 1 calc R . .
H53F H 0.9311 0.4742 0.2561 0.308 Uiso 1 1 calc R . .
C54B C 0.9633(6) 0.5393(5) 0.3038(7) 0.187 Uani 1 1 d . . .
H54D H 0.9878 0.5203 0.2910 0.281 Uiso 1 1 calc R . .
H54E H 0.9835 0.5537 0.3353 0.281 Uiso 1 1 calc R . .
H54F H 0.9481 0.5616 0.2781 0.281 Uiso 1 1 calc R . .
C55B C 0.9197(4) 0.7341(4) 0.3459(3) 0.075 Uani 1 1 d . . .
C56B C 0.9022(5) 0.7349(4) 0.3973(3) 0.118 Uani 1 1 d . . .
H56D H 0.8790 0.7604 0.3976 0.178 Uiso 1 1 calc R . .
H56E H 0.9345 0.7368 0.4260 0.178 Uiso 1 1 calc R . .
H56F H 0.8823 0.7080 0.4003 0.178 Uiso 1 1 calc R . .
C57B C 0.9633(5) 0.6986(4) 0.3477(4) 0.112 Uani 1 1 d . . .
H57D H 0.9498 0.6702 0.3559 0.168 Uiso 1 1 calc R . .
H57E H 0.9962 0.7063 0.3739 0.168 Uiso 1 1 calc R . .
H57F H 0.9715 0.6969 0.3144 0.168 Uiso 1 1 calc R . .
C58B C 0.9464(4) 0.7778(4) 0.3401(3) 0.096 Uani 1 1 d . . .
H58D H 0.9563 0.7783 0.3075 0.144 Uiso 1 1 calc R . .
H58E H 0.9790 0.7814 0.3682 0.144 Uiso 1 1 calc R . .
H58F H 0.9210 0.8017 0.3409 0.144 Uiso 1 1 calc R . .
C59B C 0.8996(4) 0.9134(3) 0.2107(4) 0.076 Uani 1 1 d . . .
C60B C 0.9216(5) 0.8839(4) 0.1754(4) 0.114 Uani 1 1 d . . .
H60D H 0.9318 0.8555 0.1919 0.171 Uiso 1 1 calc R . .
H60E H 0.9534 0.8977 0.1680 0.171 Uiso 1 1 calc R . .
H60F H 0.8936 0.8796 0.1434 0.171 Uiso 1 1 calc R . .
C61B C 0.8855(5) 0.9572(4) 0.1868(5) 0.124 Uani 1 1 d . . .
H61D H 0.8577 0.9538 0.1546 0.187 Uiso 1 1 calc R . .
H61E H 0.9178 0.9707 0.1803 0.187 Uiso 1 1 calc R . .
H61F H 0.8715 0.9760 0.2099 0.187 Uiso 1 1 calc R . .
C62B C 0.9471(5) 0.9194(5) 0.2594(4) 0.119 Uani 1 1 d . . .
H62D H 0.9338 0.9339 0.2861 0.179 Uiso 1 1 calc R . .
H62E H 0.9755 0.9375 0.2511 0.179 Uiso 1 1 calc R . .
H62F H 0.9621 0.8907 0.2716 0.179 Uiso 1 1 calc R . .
C63B C 0.9567(4) 0.8812(4) 0.4552(3) 0.075 Uani 1 1 d . . .
C64B C 0.9802(4) 0.8349(4) 0.4778(4) 0.091 Uani 1 1 d . . .
H64D H 0.9699 0.8292 0.5096 0.136 Uiso 1 1 calc R . .
H64E H 1.0198 0.8351 0.4846 0.136 Uiso 1 1 calc R . .
H64F H 0.9654 0.8118 0.4530 0.136 Uiso 1 1 calc R . .
C65B C 0.9806(4) 0.8916(4) 0.4099(3) 0.088 Uani 1 1 d . . .
H65D H 0.9649 0.8718 0.3816 0.132 Uiso 1 1 calc R . .
H65E H 1.0200 0.8877 0.4203 0.132 Uiso 1 1 calc R . .
H65F H 0.9721 0.9220 0.3990 0.132 Uiso 1 1 calc R . .
C66B C 0.9735(4) 0.9164(4) 0.4965(3) 0.094 Uani 1 1 d . . .
H66D H 0.9573 0.9445 0.4832 0.141 Uiso 1 1 calc R . .
H66E H 1.0131 0.9191 0.5062 0.141 Uiso 1 1 calc R . .
H66F H 0.9610 0.9080 0.5264 0.141 Uiso 1 1 calc R . .
C67B C 0.7666(4) 0.7511(3) 0.4437(3) 0.068 Uani 1 1 d . . .
H67C H 0.7910 0.7255 0.4470 0.082 Uiso 1 1 calc R . .
H67D H 0.7861 0.7771 0.4355 0.082 Uiso 1 1 calc R . .
C68B C 0.7308(4) 0.7425(4) 0.3373(3) 0.085 Uani 1 1 d . . .
H68D H 0.7490 0.7147 0.3343 0.127 Uiso 1 1 calc R . .
H68E H 0.7564 0.7667 0.3393 0.127 Uiso 1 1 calc R . .
H68F H 0.7002 0.7464 0.3073 0.127 Uiso 1 1 calc R . .
C69B C 0.6653(4) 0.7898(4) 0.3914(4) 0.091 Uani 1 1 d . . .
H69D H 0.6317 0.7865 0.3644 0.136 Uiso 1 1 calc R . .
H69E H 0.6849 0.8158 0.3844 0.136 Uiso 1 1 calc R . .
H69F H 0.6566 0.7934 0.4243 0.136 Uiso 1 1 calc R . .
C70B C 0.7359(4) 0.5990(4) 0.5181(4) 0.094 Uani 1 1 d . . .
H70C H 0.7529 0.6074 0.5539 0.113 Uiso 1 1 calc R . .
H70D H 0.7479 0.5690 0.5124 0.113 Uiso 1 1 calc R . .
C71B C 0.6379(5) 0.5858(5) 0.4434(4) 0.127 Uani 1 1 d . . .
H71D H 0.6006 0.5755 0.4384 0.191 Uiso 1 1 calc R . .
H71E H 0.6601 0.5622 0.4347 0.191 Uiso 1 1 calc R . .
H71F H 0.6384 0.6112 0.4213 0.191 Uiso 1 1 calc R . .
C72B C 0.6463(5) 0.6571(4) 0.5121(5) 0.135 Uani 1 1 d . . .
H72D H 0.6069 0.6606 0.5006 0.202 Uiso 1 1 calc R . .
H72E H 0.6636 0.6754 0.4912 0.202 Uiso 1 1 calc R . .
H72F H 0.6588 0.6660 0.5480 0.202 Uiso 1 1 calc R . .
C73B C 0.6953(4) 0.6072(4) 0.3383(4) 0.098 Uani 1 1 d . . .
H73C H 0.6823 0.6223 0.3652 0.117 Uiso 1 1 calc R . .
H73D H 0.7014 0.5760 0.3483 0.117 Uiso 1 1 calc R . .
C74B C 0.6335(4) 0.6667(4) 0.2647(4) 0.099 Uani 1 1 d . . .
H74D H 0.6628 0.6776 0.2506 0.148 Uiso 1 1 calc R . .
H74E H 0.6333 0.6830 0.2957 0.148 Uiso 1 1 calc R . .
H74F H 0.5987 0.6706 0.2394 0.148 Uiso 1 1 calc R . .
C75B C 0.5858(4) 0.5897(5) 0.3005(4) 0.122 Uani 1 1 d . . .
H75D H 0.5534 0.5903 0.2718 0.183 Uiso 1 1 calc R . .
H75E H 0.5800 0.6082 0.3282 0.183 Uiso 1 1 calc R . .
H75F H 0.5929 0.5595 0.3128 0.183 Uiso 1 1 calc R . .
C76B C 0.7353(4) 0.6872(3) 0.1403(3) 0.070 Uani 1 1 d . . .
H76C H 0.7511 0.6574 0.1455 0.085 Uiso 1 1 calc R . .
H76D H 0.7610 0.7064 0.1287 0.085 Uiso 1 1 calc R . .
C77B C 0.6222(4) 0.6711(5) 0.1249(4) 0.131 Uani 1 1 d . . .
H77D H 0.5890 0.6624 0.0997 0.196 Uiso 1 1 calc R . .
H77E H 0.6147 0.6963 0.1444 0.196 Uiso 1 1 calc R . .
H77F H 0.6352 0.6465 0.1482 0.196 Uiso 1 1 calc R . .
C78B C 0.6574(5) 0.7401(4) 0.0724(4) 0.112 Uani 1 1 d . . .
H78D H 0.6840 0.7506 0.0547 0.168 Uiso 1 1 calc R . .
H78E H 0.6585 0.7589 0.1020 0.168 Uiso 1 1 calc R . .
H78F H 0.6211 0.7412 0.0490 0.168 Uiso 1 1 calc R . .
C79B C 0.6725(4) 0.8557(4) 0.2650(3) 0.078 Uani 1 1 d . . .
H79C H 0.6772 0.8879 0.2656 0.094 Uiso 1 1 calc R . .
H79D H 0.6542 0.8482 0.2919 0.094 Uiso 1 1 calc R . .
C80B C 0.5649(4) 0.8638(4) 0.2107(3) 0.084 Uani 1 1 d . . .
H80D H 0.5364 0.8570 0.1798 0.126 Uiso 1 1 calc R . .
H80E H 0.5683 0.8957 0.2149 0.126 Uiso 1 1 calc R . .
H80F H 0.5555 0.8510 0.2404 0.126 Uiso 1 1 calc R . .
C81B C 0.6488(5) 0.8729(5) 0.1582(3) 0.116 Uani 1 1 d . . .
H81D H 0.6812 0.8597 0.1512 0.174 Uiso 1 1 calc R . .
H81E H 0.6571 0.9029 0.1708 0.174 Uiso 1 1 calc R . .
H81F H 0.6196 0.8736 0.1267 0.174 Uiso 1 1 calc R . .
C82B C 0.7035(4) 0.9207(4) 0.4336(4) 0.106 Uani 1 1 d . . .
H82C H 0.7344 0.9343 0.4585 0.127 Uiso 1 1 calc R . .
H82D H 0.6818 0.9049 0.4533 0.127 Uiso 1 1 calc R . .
C83B C 0.6352(5) 0.9890(4) 0.4410(5) 0.123 Uani 1 1 d . . .
H83D H 0.6630 1.0022 0.4689 0.185 Uiso 1 1 calc R . .
H83E H 0.6128 0.9689 0.4552 0.185 Uiso 1 1 calc R . .
H83F H 0.6123 1.0121 0.4216 0.185 Uiso 1 1 calc R . .
C84B C 0.6140(5) 0.9366(6) 0.3541(5) 0.161 Uani 1 1 d . . .
H84D H 0.5860 0.9585 0.3401 0.241 Uiso 1 1 calc R . .
H84E H 0.5979 0.9123 0.3687 0.241 Uiso 1 1 calc R . .
H84F H 0.6292 0.9256 0.3268 0.241 Uiso 1 1 calc R . .
O1 O 0.5696(3) 0.6912(3) 0.3729(2) 0.107 Uiso 1 1 d . . .
O2 O 0.5246(3) 0.7307(2) 0.4462(2) 0.089 Uiso 1 1 d . . .
O3 O 0.5276(4) 0.7477(3) 0.7972(3) 0.118 Uiso 1 1 d . . .
O4 O 0.5416(3) 0.7580(3) 0.6993(3) 0.106 Uiso 1 1 d . . .
O5 O 0.5308(4) 0.8373(3) 0.3300(3) 0.124 Uiso 1 1 d . . .
O6 O 0.5977(4) 0.6129(3) -0.0089(3) 0.132 Uiso 1 1 d . . .
O7 O 0.5369(4) 0.8220(3) 0.4337(3) 0.132 Uiso 1 1 d . . .
O8 O 0.6794(5) 1.0390(4) 0.3006(4) 0.204 Uiso 1 1 d . . .
O9A O 0.2188(5) 1.0741(4) 0.3709(4) 0.096 Uiso 0.59 1 d P A 1
O9B O 0.2637(7) 1.0597(6) 0.3823(5) 0.083 Uiso 0.41 1 d P A 2
O10 O 0.5667(5) 0.5576(4) 0.1539(4) 0.203 Uiso 1 1 d . . .
O11 O 0.5554(6) 0.5530(5) 0.0530(4) 0.210 Uiso 1 1 d . . .
O12 O 0.4704(7) 0.9806(6) 0.2724(6) 0.265 Uiso 1 1 d . . .
O13 O 0.6448(6) 0.9723(5) 0.2279(5) 0.237 Uiso 1 1 d . . .
O14 O 0.4997(6) 0.5865(5) 0.5899(5) 0.228 Uiso 1 1 d . . .
O15 O 0.8950(7) 0.5153(6) 0.5467(6) 0.275 Uiso 1 1 d . . .
O16A O 0.7410(8) 0.5019(6) 0.6149(7) 0.161 Uiso 0.57 1 d P B 1
O16B O 0.8067(10) 0.4972(11) 0.5403(11) 0.227 Uiso 0.43 1 d P B 2
O17A O 0.7370(12) 0.5044(9) 0.6705(10) 0.248 Uiso 0.57 1 d P B 3
O17B O 0.7621(11) 0.4942(9) 0.5719(9) 0.171 Uiso 0.43 1 d P B 4
O18 O 0.5279(7) 1.0315(6) 0.3284(6) 0.271 Uiso 1 1 d . . .
O19 O 0.9527(8) 0.4989(7) 0.5017(8) 0.344 Uiso 1 1 d . . .
O20 O 0.3431(10) 0.9929(8) 0.2479(8) 0.364 Uiso 1 1 d . . .
O21 O 0.4759(11) 0.4791(9) 0.3188(10) 0.420 Uiso 1 1 d . . .
O22 O 0.5434(9) 1.0282(8) 0.2482(7) 0.343 Uiso 1 1 d . . .
O23 O 0.5834(12) 0.4940(9) 0.4061(10) 0.428 Uiso 1 1 d . . .
O24 O 0.6626(13) 0.5070(10) 0.3681(11) 0.469 Uiso 1 1 d . . .
O25 O 0.4751(13) 0.4858(14) 0.4621(9) 0.640 Uiso 1 1 d . . .
O26 O 0.4145(15) 0.5131(13) 0.5039(15) 0.578 Uiso 1 1 d . . .
C85 C 0.0755(7) 0.5335(6) 0.1644(6) 0.149 Uiso 1 1 d . . .
C86 C 0.1331(7) 0.5355(5) 0.1978(6) 0.153 Uiso 1 1 d . . .
H86 H 0.1414 0.5404 0.2336 0.183 Uiso 1 1 calc R . .
C87 C 0.1730(6) 0.5296(5) 0.1714(5) 0.134 Uiso 1 1 d . . .
H87 H 0.2102 0.5324 0.1891 0.160 Uiso 1 1 calc R . .
C88 C 0.1584(7) 0.5195(5) 0.1180(5) 0.145 Uiso 1 1 d . . .
H88 H 0.1852 0.5148 0.0999 0.174 Uiso 1 1 calc R . .
C89 C 0.1080(7) 0.5170(5) 0.0957(5) 0.142 Uiso 1 1 d . . .
H89 H 0.1000 0.5088 0.0608 0.171 Uiso 1 1 calc R . .
C90 C 0.0613(7) 0.5246(5) 0.1152(6) 0.144 Uiso 1 1 d . . .
H90 H 0.0249 0.5233 0.0950 0.173 Uiso 1 1 calc R . .
C91 C 0.0301(7) 0.5442(6) 0.1910(6) 0.178 Uiso 1 1 d . . .
H91A H 0.0369 0.5729 0.2075 0.268 Uiso 1 1 calc R . .
H91B H 0.0296 0.5217 0.2168 0.268 Uiso 1 1 calc R . .
H91C H -0.0050 0.5445 0.1656 0.268 Uiso 1 1 calc R . .

loop_
_atom_site_aniso_label
_atom_site_aniso_U_11
_atom_site_aniso_U_22
_atom_site_aniso_U_33
_atom_site_aniso_U_23
_atom_site_aniso_U_13
_atom_site_aniso_U_12
P1A 0.076 0.086 0.059 -0.001 0.021 -0.006
P2A 0.066 0.115 0.114 0.007 0.020 0.009
P3A 0.057 0.138 0.067 -0.002 0.016 -0.011
P4A 0.075 0.166 0.086 -0.031 0.011 -0.014
P5A 0.075 0.151 0.113 0.006 0.021 -0.021
P6A 0.071 0.139 0.080 0.012 0.025 -0.001
O1A 0.065 0.094 0.057 -0.003 0.021 0.008
O2A 0.064 0.082 0.068 0.006 0.019 0.004
O3A 0.051 0.119 0.076 0.007 0.016 -0.007
O4A 0.056 0.115 0.062 -0.011 0.003 -0.006
O5A 0.074 0.104 0.104 -0.001 0.034 -0.007
O6A 0.059 0.091 0.083 0.001 0.026 -0.005
O7A 0.071 0.089 0.076 0.009 0.024 0.017
O8A 0.108 0.114 0.266 0.011 0.065 0.047
O9A 0.082 0.188 0.050 -0.001 0.027 -0.013
O10A 0.108 0.137 0.084 -0.028 0.002 -0.014
O11A 0.126 0.153 0.165 0.057 0.009 0.005
O12A 0.105 0.148 0.072 -0.004 0.008 -0.043
C1A 0.060 0.079 0.053 -0.013 0.020 -0.001
C2A 0.059 0.082 0.062 0.020 0.021 -0.001
C3A 0.052 0.103 0.056 -0.007 0.007 0.005
C4A 0.069 0.110 0.046 -0.015 0.024 -0.004
C5A 0.091 0.064 0.068 0.004 0.033 0.016
C6A 0.076 0.091 0.037 0.001 0.030 0.005
C7A 0.068 0.094 0.060 0.014 0.027 0.010
C8A 0.068 0.056 0.084 0.003 0.027 0.000
C9A 0.053 0.053 0.055 0.003 -0.002 -0.001
C10A 0.057 0.078 0.056 -0.001 0.013 -0.003
C11A 0.055 0.089 0.059 -0.005 0.010 -0.002
C12A 0.038 0.088 0.070 -0.008 0.017 -0.003
C13A 0.053 0.068 0.053 -0.005 0.011 -0.013
C14A 0.052 0.115 0.078 -0.001 0.008 0.003
C15A 0.045 0.080 0.065 0.001 0.010 0.010
C16A 0.049 0.098 0.054 -0.002 0.013 0.014
C17A 0.056 0.103 0.071 0.003 0.018 -0.004
C18A 0.065 0.093 0.047 -0.002 0.005 -0.010
C19A 0.060 0.122 0.052 -0.001 0.015 0.001
C20A 0.068 0.082 0.062 -0.002 0.016 0.013
C21A 0.070 0.104 0.062 -0.011 0.024 0.001
C22A 0.070 0.098 0.057 -0.001 0.020 -0.008
C23A 0.081 0.069 0.047 0.000 0.012 0.000
C24A 0.084 0.095 0.049 -0.002 0.018 -0.010
C25A 0.083 0.081 0.072 -0.014 0.023 0.000
C26A 0.082 0.089 0.069 0.007 0.029 0.002
C27A 0.040 0.106 0.069 0.000 0.002 0.006
C28A 0.062 0.093 0.090 -0.003 0.010 -0.024
C29A 0.082 0.069 0.096 -0.019 0.037 -0.033
C30A 0.074 0.070 0.083 -0.008 0.009 -0.018
C31A 0.106 0.073 0.091 -0.002 0.047 -0.007
C32A 0.066 0.089 0.089 0.008 0.039 0.006
C33A 0.063 0.074 0.079 0.008 0.023 0.008
C34A 0.095 0.068 0.058 -0.004 0.020 0.002
C35A 0.082 0.081 0.087 0.014 0.028 0.013
C36A 0.068 0.076 0.062 0.012 0.027 0.004
C37A 0.083 0.061 0.076 -0.005 0.034 -0.007
C38A 0.091 0.063 0.084 0.013 0.036 -0.021
C39A 0.068 0.073 0.063 0.014 0.027 0.017
C40A 0.068 0.102 0.058 0.009 0.009 -0.002
C41A 0.061 0.079 0.056 0.008 0.021 0.003
C42A 0.054 0.091 0.049 0.003 0.021 0.009
C43A 0.052 0.086 0.066 -0.009 0.014 -0.012
C44A 0.062 0.126 0.093 -0.013 0.005 -0.027
C45A 0.097 0.101 0.074 -0.001 -0.004 -0.004
C46A 0.065 0.137 0.065 -0.012 0.001 -0.004
C47A 0.067 0.095 0.056 -0.019 0.016 0.002
C48A 0.076 0.144 0.132 0.040 0.031 0.029
C49A 0.061 0.185 0.086 -0.031 0.027 -0.005
C50A 0.078 0.155 0.173 -0.068 0.060 -0.044
C51A 0.067 0.117 0.060 0.016 0.013 0.000
C52A 0.087 0.208 0.067 -0.004 0.025 -0.043
C53A 0.094 0.149 0.119 -0.004 0.037 -0.034
C54A 0.110 0.170 0.103 -0.054 0.047 -0.075
C55A 0.072 0.092 0.055 -0.021 -0.003 -0.011
C56A 0.102 0.141 0.091 0.025 -0.033 -0.062
C57A 0.117 0.263 0.068 -0.052 0.023 -0.049
C58A 0.066 0.081 0.227 0.008 -0.054 0.006
C59A 0.075 0.082 0.078 -0.004 0.011 -0.004
C60A 0.090 0.147 0.109 -0.018 0.033 0.023
C61A 0.126 0.082 0.093 0.002 0.060 0.006
C62A 0.087 0.117 0.175 -0.024 0.072 -0.017
C63A 0.061 0.095 0.067 -0.002 0.015 0.004
C64A 0.080 0.151 0.142 -0.023 0.054 0.005
C65A 0.087 0.200 0.082 0.044 0.009 -0.016
C66A 0.055 0.118 0.120 0.008 0.008 -0.009
C67A 0.062 0.072 0.077 0.002 0.020 0.014
C68A 0.072 0.091 0.091 0.006 0.026 -0.011
C69A 0.119 0.098 0.056 -0.020 0.032 0.001
C70A 0.078 0.086 0.078 0.020 0.018 0.017
C71A 0.085 0.157 0.079 0.022 0.027 -0.013
C72A 0.081 0.212 0.104 0.029 -0.014 -0.026
C73A 0.060 0.121 0.068 0.003 0.018 0.002
C74A 0.063 0.178 0.056 0.003 0.017 -0.020
C75A 0.091 0.101 0.082 0.010 0.026 -0.006
C76A 0.094 0.153 0.059 -0.010 0.002 -0.002
C77A 0.144 0.121 0.123 0.011 0.007 0.019
C78A 0.129 0.434 0.146 -0.102 0.084 -0.132
C79A 0.043 0.125 0.111 0.006 0.022 -0.001
C80A 0.077 0.164 0.096 -0.035 0.029 -0.002
C81A 0.067 0.154 0.159 0.021 0.029 -0.010
C82A 0.087 0.089 0.078 0.007 0.026 0.013
C83A 0.121 0.098 0.103 -0.022 0.038 -0.023
C84A 0.074 0.235 0.097 0.048 0.038 -0.013
P1B 0.072 0.097 0.060 -0.001 0.015 0.002
P2B 0.085 0.154 0.122 0.001 0.042 -0.016
P3B 0.074 0.136 0.094 -0.020 0.029 -0.009
P4B 0.079 0.142 0.072 -0.016 0.021 -0.014
P5B 0.062 0.124 0.074 -0.003 0.014 0.000
P6B 0.157 0.195 0.099 0.022 0.031 0.091
O1B 0.047 0.111 0.048 -0.004 0.014 0.002
O2B 0.069 0.086 0.079 -0.003 0.029 -0.009
O3B 0.069 0.084 0.100 -0.016 0.022 0.011
O4B 0.066 0.084 0.060 -0.002 0.022 0.000
O5B 0.057 0.101 0.063 0.006 0.007 0.002
O6B 0.054 0.120 0.070 -0.001 0.019 0.009
O7B 0.075 0.093 0.069 0.000 0.013 -0.018
O8B 0.135 0.176 0.136 0.007 0.079 -0.029
O9B 0.101 0.127 0.096 -0.030 0.040 -0.010
O10B 0.109 0.195 0.075 -0.049 0.027 -0.029
O11B 0.090 0.120 0.138 -0.035 0.014 0.006
O12B 0.216 0.332 0.274 0.154 0.180 0.128
C1B 0.051 0.090 0.063 -0.007 0.025 -0.004
C2B 0.052 0.093 0.064 0.009 0.020 0.015
C3B 0.050 0.111 0.050 0.003 0.010 0.009
C4B 0.072 0.104 0.067 -0.003 0.028 0.003
C5B 0.045 0.137 0.048 -0.020 0.007 0.009
C6B 0.066 0.050 0.074 0.006 0.035 0.017
C7B 0.096 0.077 0.060 0.001 0.030 0.024
C8B 0.068 0.086 0.057 0.007 0.016 -0.011
C9B 0.043 0.106 0.071 0.014 0.018 0.004
C10B 0.081 0.092 0.057 -0.004 0.018 -0.008
C11B 0.065 0.088 0.055 0.006 0.022 0.005
C12B 0.049 0.101 0.070 -0.013 0.018 0.006
C13B 0.074 0.075 0.057 -0.006 0.022 0.013
C14B 0.084 0.102 0.061 -0.009 0.022 0.004
C15B 0.071 0.078 0.083 -0.013 0.022 0.010
C16B 0.071 0.059 0.064 -0.020 0.004 -0.015
C17B 0.074 0.062 0.064 0.006 0.021 -0.008
C18B 0.045 0.073 0.056 -0.007 0.013 -0.005
C19B 0.065 0.081 0.054 -0.010 0.009 -0.015
C20B 0.063 0.093 0.064 0.000 0.018 -0.021
C21B 0.070 0.099 0.070 0.001 0.031 0.014
C22B 0.071 0.077 0.058 -0.003 0.023 0.000
C23B 0.072 0.063 0.068 -0.009 0.035 -0.015
C24B 0.048 0.083 0.085 0.001 0.027 0.008
C25B 0.072 0.068 0.062 -0.001 0.020 -0.012
C26B 0.065 0.067 0.071 -0.010 0.021 0.003
C27B 0.060 0.058 0.062 -0.004 0.020 -0.006
C28B 0.084 0.092 0.063 0.007 0.021 -0.004
C29B 0.068 0.089 0.065 0.008 0.031 0.000
C30B 0.059 0.073 0.073 0.015 0.023 0.004
C31B 0.081 0.086 0.056 0.007 0.026 0.019
C32B 0.080 0.065 0.089 0.002 0.033 0.003
C33B 0.061 0.068 0.075 0.013 0.023 0.012
C34B 0.060 0.067 0.054 -0.003 0.016 0.003
C35B 0.055 0.082 0.078 0.010 0.018 0.001
C36B 0.065 0.071 0.072 -0.007 0.028 0.010
C37B 0.073 0.070 0.063 0.001 0.008 -0.003
C38B 0.062 0.068 0.074 0.005 0.015 0.000
C39B 0.050 0.089 0.065 -0.002 0.015 -0.006
C40B 0.054 0.101 0.075 0.000 0.006 -0.005
C41B 0.082 0.063 0.066 0.001 0.008 0.003
C42B 0.063 0.091 0.077 0.012 0.033 0.011
C43B 0.069 0.137 0.056 -0.001 0.024 0.018
C44B 0.078 0.158 0.067 -0.021 0.010 0.014
C45B 0.061 0.280 0.091 -0.020 0.039 -0.047
C46B 0.112 0.132 0.080 0.001 -0.034 0.028
C47B 0.052 0.087 0.075 -0.002 0.019 -0.002
C48B 0.083 0.164 0.074 0.020 0.012 0.031
C49B 0.084 0.130 0.162 0.018 0.039 -0.003
C50B 0.060 0.228 0.063 -0.008 0.011 0.031
C51B 0.059 0.087 0.076 0.005 0.022 0.012
C52B 0.163 0.172 0.199 0.073 0.105 0.098
C53B 0.199 0.269 0.112 -0.074 -0.026 0.149
C54B 0.098 0.088 0.406 0.008 0.120 -0.008
C55B 0.069 0.068 0.078 -0.003 0.002 -0.017
C56B 0.131 0.170 0.054 -0.019 0.024 -0.049
C57B 0.086 0.100 0.123 0.006 -0.020 0.013
C58B 0.088 0.107 0.080 0.006 -0.003 0.004
C59B 0.072 0.062 0.102 0.017 0.038 -0.004
C60B 0.108 0.129 0.129 0.007 0.074 -0.001
C61B 0.132 0.110 0.160 0.042 0.089 0.018
C62B 0.089 0.144 0.132 -0.006 0.042 -0.012
C63B 0.044 0.115 0.071 0.004 0.023 -0.014
C64B 0.084 0.093 0.092 -0.001 0.018 -0.019
C65B 0.065 0.108 0.087 -0.001 0.016 -0.021
C66B 0.085 0.117 0.082 -0.027 0.026 -0.021
C67B 0.057 0.088 0.059 -0.008 0.014 -0.005
C68B 0.089 0.119 0.043 0.007 0.011 0.010
C69B 0.066 0.087 0.105 -0.018 -0.003 -0.016
C70B 0.087 0.111 0.090 0.006 0.033 -0.010
C71B 0.089 0.187 0.113 -0.026 0.039 -0.027
C72B 0.090 0.121 0.206 0.037 0.060 0.021
C73B 0.055 0.135 0.101 0.007 0.014 -0.007
C74B 0.075 0.129 0.096 -0.041 0.028 0.002
C75B 0.063 0.198 0.115 -0.011 0.039 -0.006
C76B 0.075 0.084 0.056 -0.008 0.023 -0.004
C77B 0.070 0.240 0.088 -0.037 0.029 -0.067
C78B 0.101 0.097 0.136 0.012 0.026 0.024
C79B 0.056 0.109 0.072 0.003 0.018 -0.010
C80B 0.076 0.106 0.072 0.006 0.023 -0.012
C81B 0.088 0.199 0.066 0.019 0.026 0.012
C82B 0.064 0.115 0.131 -0.016 0.011 -0.007
C83B 0.122 0.112 0.169 -0.004 0.098 0.005
C84B 0.092 0.199 0.173 -0.044 -0.002 0.062

loop_
_atom_type_symbol
_atom_type_description
_atom_type_scat_dispersion_real
_atom_type_scat_dispersion_imag
_atom_type_scat_source
C C 0.0033 0.0016 'International Tables Vol C Tables 4.2.6.8 and 6.1.1.4'
H H 0.0000 0.0000 'International Tables Vol C Tables 4.2.6.8 and 6.1.1.4'
O O 0.0106 0.0060 'International Tables Vol C Tables 4.2.6.8 and 6.1.1.4'
P P 0.1023 0.0942 'International Tables Vol C Tables 4.2.6.8 and 6.1.1.4'

loop_
_geom_angle_atom_site_label_1
_geom_angle_atom_site_label_2
_geom_angle_atom_site_label_3
_geom_angle
_geom_angle_site_symmetry_1
_geom_angle_site_symmetry_3
_geom_angle_publ_flag
O7A P1A C68A 112.7(5) . . ?
O7A P1A C69A 114.4(4) . . ?
C68A P1A C69A 106.5(5) . . ?
O7A P1A C67A 114.2(4) . . ?
C68A P1A C67A 105.9(4) . . ?
C69A P1A C67A 102.2(5) . . ?
O8A P2A C71A 114.4(6) . . ?
O8A P2A C72A 111.6(7) . . ?
C71A P2A C72A 105.3(6) . . ?
O8A P2A C70A 112.4(6) . . ?
C71A P2A C70A 105.6(5) . . ?
C72A P2A C70A 106.9(5) . . ?
O9A P3A C73A 115.3(4) . . ?
O9A P3A C75A 111.3(5) . . ?
C73A P3A C75A 106.5(5) . . ?
O9A P3A C74A 114.5(4) . . ?
C73A P3A C74A 102.5(5) . . ?
C75A P3A C74A 106.0(5) . . ?
O10A P4A C78A 115.8(7) . . ?
O10A P4A C77A 112.0(6) . . ?
C78A P4A C77A 106.0(9) . . ?
O10A P4A C76A 109.3(5) . . ?
C78A P4A C76A 107.1(6) . . ?
C77A P4A C76A 106.0(7) . . ?
O11A P5A C80A 115.2(6) . . ?
O11A P5A C81A 109.8(6) . . ?
C80A P5A C81A 109.8(7) . . ?
O11A P5A C79A 108.2(6) . . ?
C80A P5A C79A 110.3(6) . . ?
C81A P5A C79A 102.7(5) . . ?
O12A P6A C84A 115.4(6) . . ?
O12A P6A C82A 111.4(5) . . ?
C84A P6A C82A 102.3(5) . . ?
O12A P6A C83A 113.8(5) . . ?
C84A P6A C83A 105.3(6) . . ?
C82A P6A C83A 107.7(6) . . ?
C1A O1A C67A 114.8(6) . . ?
C8A O2A C70A 113.6(8) . . ?
C15A O3A C73A 118.3(7) . . ?
C22A O4A C76A 112.1(7) . . ?
C29A O5A C79A 118.7(8) . . ?
C36A O6A C82A 111.9(7) . . ?
C2A C1A O1A 121.3(9) . . ?
C2A C1A C6A 123.2(8) . . ?
O1A C1A C6A 115.3(8) . . ?
C1A C2A C3A 116.2(10) . . ?
C1A C2A C42A 121.7(8) . . ?
C3A C2A C42A 122.1(8) . . ?
C4A C3A C2A 123.7(10) . . ?
C3A C4A C5A 117.3(9) . . ?
C3A C4A C43A 122.1(10) . . ?
C5A C4A C43A 120.5(10) . . ?
C6A C5A C4A 123.3(10) . . ?
C5A C6A C1A 116.1(9) . . ?
C5A C6A C7A 121.1(9) . . ?
C1A C6A C7A 122.7(8) . . ?
C6A C7A C9A 110.5(7) . . ?
C9A C8A O2A 120.5(7) . . ?
C9A C8A C13A 120.1(9) . . ?
O2A C8A C13A 118.8(8) . . ?
C10A C9A C8A 119.8(8) . . ?
C10A C9A C7A 120.3(7) . . ?
C8A C9A C7A 119.9(8) . . ?
C9A C10A C11A 121.8(8) . . ?
C12A C11A C10A 117.6(8) . . ?
C12A C11A C47A 121.0(7) . . ?
C10A C11A C47A 121.3(7) . . ?
C13A C12A C11A 122.4(7) . . ?
C12A C13A C8A 118.1(8) . . ?
C12A C13A C14A 125.1(7) . . ?
C8A C13A C14A 116.6(8) . . ?
C16A C14A C13A 116.2(8) . . ?
C20A C15A C16A 121.8(9) . . ?
C20A C15A O3A 118.4(9) . . ?
C16A C15A O3A 119.8(8) . . ?
C15A C16A C17A 118.0(8) . . ?
C15A C16A C14A 124.5(9) . . ?
C17A C16A C14A 117.3(9) . . ?
C18A C17A C16A 121.1(10) . . ?
C19A C18A C17A 118.5(9) . . ?
C19A C18A C51A 122.6(9) . . ?
C17A C18A C51A 118.7(9) . . ?
C18A C19A C20A 121.9(9) . . ?
C15A C20A C19A 118.6(10) . . ?
C15A C20A C21A 119.2(9) . . ?
C19A C20A C21A 121.6(8) . . ?
C20A C21A C23A 112.7(8) . . ?
C27A C22A O4A 120.4(10) . . ?
C27A C22A C23A 123.5(9) . . ?
O4A C22A C23A 115.8(9) . . ?
C24A C23A C22A 115.7(9) . . ?
C24A C23A C21A 120.8(9) . . ?
C22A C23A C21A 123.5(9) . . ?
C23A C24A C25A 123.1(10) . . ?
C26A C25A C24A 117.2(10) . . ?
C26A C25A C55A 120.0(10) . . ?
C24A C25A C55A 122.7(10) . . ?
C25A C26A C27A 123.9(10) . . ?
C26A C27A C22A 116.3(10) . . ?
C26A C27A C28A 123.0(9) . . ?
C22A C27A C28A 120.7(9) . . ?
C30A C28A C27A 112.0(8) . . ?
C30A C29A O5A 119.4(10) . . ?
C30A C29A C34A 121.6(10) . . ?
O5A C29A C34A 118.9(8) . . ?
C29A C30A C31A 117.7(10) . . ?
C29A C30A C28A 123.7(10) . . ?
C31A C30A C28A 118.3(9) . . ?
C32A C31A C30A 122.8(9) . . ?
C33A C32A C31A 117.2(9) . . ?
C33A C32A C59A 125.6(9) . . ?
C31A C32A C59A 117.2(8) . . ?
C32A C33A C34A 122.6(9) . . ?
C29A C34A C33A 117.9(8) . . ?
C29A C34A C35A 123.2(9) . . ?
C33A C34A C35A 118.9(8) . . ?
C37A C35A C34A 113.4(8) . . ?
C37A C36A O6A 121.4(9) . . ?
C37A C36A C41A 121.4(9) . . ?
O6A C36A C41A 117.2(8) . . ?
C36A C37A C38A 119.8(10) . . ?
C36A C37A C35A 123.7(9) . . ?
C38A C37A C35A 116.6(9) . . ?
C39A C38A C37A 122.2(10) . . ?
C38A C39A C40A 116.0(10) . . ?
C38A C39A C63A 123.3(9) . . ?
C40A C39A C63A 120.4(10) . . ?
C41A C40A C39A 124.4(10) . . ?
C40A C41A C36A 116.1(9) . . ?
C40A C41A C42A 124.4(9) . . ?
C36A C41A C42A 119.4(9) . . ?
C2A C42A C41A 115.5(8) . . ?
C44A C43A C4A 109.9(7) . . ?
C44A C43A C45A 107.7(9) . . ?
C4A C43A C45A 111.5(9) . . ?
C44A C43A C46A 108.9(9) . . ?
C4A C43A C46A 109.9(8) . . ?
C45A C43A C46A 108.9(7) . . ?
C49A C47A C11A 115.1(7) . . ?
C49A C47A C48A 108.2(9) . . ?
C11A C47A C48A 110.8(8) . . ?
C49A C47A C50A 108.8(9) . . ?
C11A C47A C50A 106.0(8) . . ?
C48A C47A C50A 107.8(9) . . ?
C52A C51A C54A 113.2(9) . . ?
C52A C51A C53A 106.3(11) . . ?
C54A C51A C53A 105.5(8) . . ?
C52A C51A C18A 111.2(7) . . ?
C54A C51A C18A 113.3(9) . . ?
C53A C51A C18A 106.7(9) . . ?
C57A C55A C58A 114.9(10) . . ?
C57A C55A C56A 108.3(10) . . ?
C58A C55A C56A 105.9(10) . . ?
C57A C55A C25A 106.5(9) . . ?
C58A C55A C25A 110.4(9) . . ?
C56A C55A C25A 110.9(8) . . ?
C60A C59A C32A 109.2(8) . . ?
C60A C59A C61A 108.6(10) . . ?
C32A C59A C61A 110.3(9) . . ?
C60A C59A C62A 108.8(10) . . ?
C32A C59A C62A 110.0(9) . . ?
C61A C59A C62A 109.9(8) . . ?
C64A C63A C65A 110.0(10) . . ?
C64A C63A C66A 108.8(9) . . ?
C65A C63A C66A 109.1(9) . . ?
C64A C63A C39A 112.7(9) . . ?
C65A C63A C39A 106.9(8) . . ?
C66A C63A C39A 109.2(9) . . ?
O1A C67A P1A 112.2(6) . . ?
O2A C70A P2A 105.4(7) . . ?
O3A C73A P3A 112.5(7) . . ?
O4A C76A P4A 109.4(7) . . ?
O5A C79A P5A 113.0(7) . . ?
O6A C82A P6A 110.6(6) . . ?
O7B P1B C68B 113.0(4) . . ?
O7B P1B C67B 113.3(4) . . ?
C68B P1B C67B 103.8(4) . . ?
O7B P1B C69B 113.2(5) . . ?
C68B P1B C69B 107.2(5) . . ?
C67B P1B C69B 105.6(5) . . ?
O8B P2B C71B 114.7(6) . . ?
O8B P2B C70B 107.5(5) . . ?
C71B P2B C70B 106.7(5) . . ?
O8B P2B C72B 113.5(6) . . ?
C71B P2B C72B 107.8(7) . . ?
C70B P2B C72B 106.1(6) . . ?
O9B P3B C74B 112.5(5) . . ?
O9B P3B C73B 115.4(5) . . ?
C74B P3B C73B 106.7(6) . . ?
O9B P3B C75B 112.8(5) . . ?
C74B P3B C75B 108.5(6) . . ?
C73B P3B C75B 100.0(5) . . ?
O10B P4B C78B 112.9(5) . . ?
O10B P4B C76B 109.0(5) . . ?
C78B P4B C76B 106.7(6) . . ?
O10B P4B C77B 116.3(6) . . ?
C78B P4B C77B 104.8(7) . . ?
C76B P4B C77B 106.6(5) . . ?
O11B P5B C81B 113.1(5) . . ?
O11B P5B C79B 113.4(5) . . ?
C81B P5B C79B 106.4(5) . . ?
O11B P5B C80B 114.4(5) . . ?
C81B P5B C80B 106.9(5) . . ?
C79B P5B C80B 101.7(4) . . ?
O12B P6B C82B 107.3(7) . . ?
O12B P6B C83B 109.7(7) . . ?
C82B P6B C83B 110.4(6) . . ?
O12B P6B C84B 114.4(8) . . ?
C82B P6B C84B 107.6(7) . . ?
C83B P6B C84B 107.3(7) . . ?
C1B O1B C67B 115.8(6) . . ?
C8B O2B C70B 115.3(7) . . ?
C15B O3B C73B 114.6(8) . . ?
C22B O4B C76B 115.3(6) . . ?
C29B O5B C79B 117.9(7) . . ?
C36B O6B C82B 116.9(7) . . ?
C6B C1B C2B 122.2(9) . . ?
C6B C1B O1B 119.2(10) . . ?
C2B C1B O1B 118.6(9) . . ?
C3B C2B C1B 117.9(9) . . ?
C3B C2B C42B 119.3(10) . . ?
C1B C2B C42B 122.8(9) . . ?
C4B C3B C2B 124.8(11) . . ?
C3B C4B C5B 115.3(10) . . ?
C3B C4B C43B 124.0(11) . . ?
C5B C4B C43B 120.6(10) . . ?
C6B C5B C4B 122.5(10) . . ?
C1B C6B C5B 117.3(10) . . ?
C1B C6B C7B 118.9(9) . . ?
C5B C6B C7B 123.8(9) . . ?
C6B C7B C9B 116.0(8) . . ?
C13B C8B C9B 122.5(9) . . ?
C13B C8B O2B 120.4(9) . . ?
C9B C8B O2B 117.0(8) . . ?
C8B C9B C10B 116.1(9) . . ?
C8B C9B C7B 122.0(9) . . ?
C10B C9B C7B 121.9(9) . . ?
C9B C10B C11B 124.3(9) . . ?
C12B C11B C10B 115.3(9) . . ?
C12B C11B C47B 123.9(8) . . ?
C10B C11B C47B 120.7(9) . . ?
C11B C12B C13B 123.2(8) . . ?
C8B C13B C12B 118.5(9) . . ?
C8B C13B C14B 118.7(9) . . ?
C12B C13B C14B 122.5(8) . . ?
C13B C14B C16B 112.9(8) . . ?
C16B C15B O3B 122.9(8) . . ?
C16B C15B C20B 120.5(9) . . ?
O3B C15B C20B 115.9(9) . . ?
C17B C16B C15B 118.5(8) . . ?
C17B C16B C14B 120.2(8) . . ?
C15B C16B C14B 121.3(9) . . ?
C16B C17B C18B 122.6(9) . . ?
C19B C18B C17B 117.8(9) . . ?
C19B C18B C51B 120.5(7) . . ?
C17B C18B C51B 121.7(8) . . ?
C18B C19B C20B 121.5(8) . . ?
C15B C20B C19B 118.8(9) . . ?
C15B C20B C21B 121.6(9) . . ?
C19B C20B C21B 119.6(7) . . ?
C20B C21B C23B 113.7(8) . . ?
C27B C22B C23B 123.0(9) . . ?
C27B C22B O4B 119.1(9) . . ?
C23B C22B O4B 117.8(9) . . ?
C22B C23B C24B 118.6(9) . . ?
C22B C23B C21B 121.8(9) . . ?
C24B C23B C21B 119.6(9) . . ?
C25B C24B C23B 119.2(10) . . ?
C24B C25B C26B 119.7(9) . . ?
C24B C25B C55B 118.0(9) . . ?
C26B C25B C55B 122.1(9) . . ?
C27B C26B C25B 122.8(10) . . ?
C26B C27B C22B 116.6(9) . . ?
C26B C27B C28B 123.6(9) . . ?
C22B C27B C28B 119.8(9) . . ?
C27B C28B C30B 112.5(8) . . ?
C30B C29B O5B 119.0(9) . . ?
C30B C29B C34B 120.7(9) . . ?
O5B C29B C34B 120.2(8) . . ?
C29B C30B C31B 118.5(10) . . ?
C29B C30B C28B 122.0(8) . . ?
C31B C30B C28B 119.1(8) . . ?
C32B C31B C30B 122.0(9) . . ?
C33B C32B C31B 118.6(9) . . ?
C33B C32B C59B 119.9(10) . . ?
C31B C32B C59B 121.2(9) . . ?
C32B C33B C34B 121.3(10) . . ?
C33B C34B C29B 118.8(8) . . ?
C33B C34B C35B 119.0(8) . . ?
C29B C34B C35B 121.8(8) . . ?
C37B C35B C34B 115.1(8) . . ?
O6B C36B C37B 117.0(8) . . ?
O6B C36B C41B 122.4(8) . . ?
C37B C36B C41B 120.5(9) . . ?
C36B C37B C38B 117.4(8) . . ?
C36B C37B C35B 122.3(9) . . ?
C38B C37B C35B 120.2(8) . . ?
C39B C38B C37B 123.5(8) . . ?
C38B C39B C40B 116.9(9) . . ?
C38B C39B C63B 124.6(8) . . ?
C40B C39B C63B 118.2(8) . . ?
C41B C40B C39B 123.1(9) . . ?
C40B C41B C36B 118.3(8) . . ?
C40B C41B C42B 123.1(8) . . ?
C36B C41B C42B 118.5(9) . . ?
C2B C42B C41B 113.9(7) . . ?
C4B C43B C45B 108.3(7) . . ?
C4B C43B C46B 114.6(10) . . ?
C45B C43B C46B 109.0(10) . . ?
C4B C43B C44B 109.2(9) . . ?
C45B C43B C44B 110.0(11) . . ?
C46B C43B C44B 105.8(8) . . ?
C49B C47B C50B 108.9(9) . . ?
C49B C47B C48B 108.9(9) . . ?
C50B C47B C48B 108.3(9) . . ?
C49B C47B C11B 112.7(9) . . ?
C50B C47B C11B 110.6(8) . . ?
C48B C47B C11B 107.4(8) . . ?
C52B C51B C54B 115.0(12) . . ?
C52B C51B C53B 102.8(12) . . ?
C54B C51B C53B 103.9(9) . . ?
C52B C51B C18B 114.2(8) . . ?
C54B C51B C18B 109.8(10) . . ?
C53B C51B C18B 110.5(9) . . ?
C58B C55B C25B 111.7(8) . . ?
C58B C55B C57B 106.0(9) . . ?
C25B C55B C57B 112.2(8) . . ?
C58B C55B C56B 108.3(8) . . ?
C25B C55B C56B 107.9(8) . . ?
C57B C55B C56B 110.6(9) . . ?
C61B C59B C60B 110.1(8) . . ?
C61B C59B C32B 109.9(9) . . ?
C60B C59B C32B 114.2(9) . . ?
C61B C59B C62B 108.3(10) . . ?
C60B C59B C62B 105.6(9) . . ?
C32B C59B C62B 108.6(8) . . ?
C39B C63B C66B 108.9(8) . . ?
C39B C63B C65B 110.7(7) . . ?
C66B C63B C65B 110.2(8) . . ?
C39B C63B C64B 109.9(8) . . ?
C66B C63B C64B 109.5(8) . . ?
C65B C63B C64B 107.5(8) . . ?
O1B C67B P1B 110.5(6) . . ?
O2B C70B P2B 107.8(7) . . ?
O3B C73B P3B 113.6(6) . . ?
O4B C76B P4B 110.7(6) . . ?
O5B C79B P5B 117.7(6) . . ?
O6B C82B P6B 118.4(7) . . ?
C90 C85 C86 125.7(16) . . ?
C90 C85 C91 118.1(17) . . ?
C86 C85 C91 116.2(14) . . ?
C87 C86 C85 114.3(14) . . ?
C86 C87 C88 120.6(15) . . ?
C89 C88 C87 117.5(16) . . ?
C88 C89 C90 130.2(16) . . ?
C85 C90 C89 111.4(16) . . ?

loop_
_geom_bond_atom_site_label_1
_geom_bond_atom_site_label_2
_geom_bond_distance
_geom_bond_site_symmetry_2
_geom_bond_publ_flag
P1A O7A 1.497(7) . ?
P1A C68A 1.775(9) . ?
P1A C69A 1.796(9) . ?
P1A C67A 1.798(9) . ?
P2A O8A 1.512(9) . ?
P2A C71A 1.799(10) . ?
P2A C72A 1.801(12) . ?
P2A C70A 1.815(10) . ?
P3A O9A 1.486(5) . ?
P3A C73A 1.792(10) . ?
P3A C75A 1.803(11) . ?
P3A C74A 1.805(11) . ?
P4A O10A 1.513(8) . ?
P4A C78A 1.757(12) . ?
P4A C77A 1.773(13) . ?
P4A C76A 1.805(10) . ?
P5A O11A 1.588(10) . ?
P5A C80A 1.625(10) . ?
P5A C81A 1.758(11) . ?
P5A C79A 1.779(10) . ?
P6A O12A 1.482(7) . ?
P6A C84A 1.745(10) . ?
P6A C82A 1.814(10) . ?
P6A C83A 1.860(12) . ?
O1A C1A 1.398(10) . ?
O1A C67A 1.453(9) . ?
O2A C8A 1.413(10) . ?
O2A C70A 1.423(11) . ?
O3A C15A 1.408(10) . ?
O3A C73A 1.461(11) . ?
O4A C22A 1.412(11) . ?
O4A C76A 1.476(11) . ?
O5A C29A 1.393(12) . ?
O5A C79A 1.450(11) . ?
O6A C36A 1.401(10) . ?
O6A C82A 1.446(9) . ?
C1A C2A 1.392(12) . ?
C1A C6A 1.414(12) . ?
C2A C3A 1.416(12) . ?
C2A C42A 1.491(12) . ?
C3A C4A 1.361(13) . ?
C4A C5A 1.403(12) . ?
C4A C43A 1.536(12) . ?
C5A C6A 1.392(12) . ?
C6A C7A 1.517(12) . ?
C7A C9A 1.546(10) . ?
C8A C9A 1.387(11) . ?
C8A C13A 1.431(10) . ?
C9A C10A 1.360(11) . ?
C10A C11A 1.406(10) . ?
C11A C12A 1.400(11) . ?
C11A C47A 1.529(12) . ?
C12A C13A 1.365(11) . ?
C13A C14A 1.539(11) . ?
C14A C16A 1.533(11) . ?
C15A C20A 1.363(11) . ?
C15A C16A 1.396(12) . ?
C16A C17A 1.416(12) . ?
C17A C18A 1.383(11) . ?
C18A C19A 1.378(13) . ?
C18A C51A 1.557(13) . ?
C19A C20A 1.406(13) . ?
C20A C21A 1.509(13) . ?
C21A C23A 1.514(12) . ?
C22A C27A 1.383(13) . ?
C22A C23A 1.420(13) . ?
C23A C24A 1.374(12) . ?
C24A C25A 1.405(13) . ?
C25A C26A 1.368(13) . ?
C25A C55A 1.548(13) . ?
C26A C27A 1.382(13) . ?
C27A C28A 1.558(13) . ?
C28A C30A 1.499(13) . ?
C29A C30A 1.390(11) . ?
C29A C34A 1.405(13) . ?
C30A C31A 1.421(14) . ?
C31A C32A 1.390(13) . ?
C32A C33A 1.389(11) . ?
C32A C59A 1.520(13) . ?
C33A C34A 1.412(12) . ?
C34A C35A 1.530(11) . ?
C35A C37A 1.519(13) . ?
C36A C37A 1.373(12) . ?
C36A C41A 1.418(12) . ?
C37A C38A 1.401(13) . ?
C38A C39A 1.372(12) . ?
C39A C40A 1.422(12) . ?
C39A C63A 1.542(13) . ?
C40A C41A 1.384(12) . ?
C41A C42A 1.512(12) . ?
C43A C44A 1.515(12) . ?
C43A C45A 1.542(13) . ?
C43A C46A 1.552(12) . ?
C47A C49A 1.493(11) . ?
C47A C48A 1.533(14) . ?
C47A C50A 1.563(15) . ?
C51A C52A 1.489(13) . ?
C51A C54A 1.517(13) . ?
C51A C53A 1.556(15) . ?
C55A C57A 1.515(12) . ?
C55A C58A 1.520(15) . ?
C55A C56A 1.534(13) . ?
C59A C60A 1.490(13) . ?
C59A C61A 1.539(13) . ?
C59A C62A 1.549(14) . ?
C63A C64A 1.475(12) . ?
C63A C65A 1.510(12) . ?
C63A C66A 1.525(14) . ?
P1B O7B 1.514(7) . ?
P1B C68B 1.773(8) . ?
P1B C67B 1.793(9) . ?
P1B C69B 1.807(11) . ?
P2B O8B 1.562(8) . ?
P2B C71B 1.715(11) . ?
P2B C70B 1.793(11) . ?
P2B C72B 1.794(13) . ?
P3B O9B 1.498(7) . ?
P3B C74B 1.770(12) . ?
P3B C73B 1.789(10) . ?
P3B C75B 1.834(10) . ?
P4B O10B 1.512(7) . ?
P4B C78B 1.771(12) . ?
P4B C76B 1.775(9) . ?
P4B C77B 1.785(10) . ?
P5B O11B 1.517(9) . ?
P5B C81B 1.778(10) . ?
P5B C79B 1.779(9) . ?
P5B C80B 1.802(10) . ?
P6B O12B 1.645(13) . ?
P6B C82B 1.657(11) . ?
P6B C83B 1.700(10) . ?
P6B C84B 1.754(14) . ?
O1B C1B 1.413(10) . ?
O1B C67B 1.423(8) . ?
O2B C8B 1.411(10) . ?
O2B C70B 1.448(10) . ?
O3B C15B 1.403(11) . ?
O3B C73B 1.493(11) . ?
O4B C22B 1.411(10) . ?
O4B C76B 1.426(8) . ?
O5B C29B 1.406(10) . ?
O5B C79B 1.429(10) . ?
O6B C36B 1.389(10) . ?
O6B C82B 1.435(12) . ?
C1B C6B 1.380(12) . ?
C1B C2B 1.386(13) . ?
C2B C3B 1.382(12) . ?
C2B C42B 1.528(12) . ?
C3B C4B 1.358(12) . ?
C4B C5B 1.430(14) . ?
C4B C43B 1.490(13) . ?
C5B C6B 1.406(12) . ?
C6B C7B 1.508(12) . ?
C7B C9B 1.540(12) . ?
C8B C13B 1.374(12) . ?
C8B C9B 1.386(12) . ?
C9B C10B 1.407(12) . ?
C10B C11B 1.416(12) . ?
C11B C12B 1.368(12) . ?
C11B C47B 1.534(12) . ?
C12B C13B 1.411(12) . ?
C13B C14B 1.549(13) . ?
C14B C16B 1.562(11) . ?
C15B C16B 1.391(12) . ?
C15B C20B 1.403(11) . ?
C16B C17B 1.390(12) . ?
C17B C18B 1.393(10) . ?
C18B C19B 1.385(12) . ?
C18B C51B 1.520(12) . ?
C19B C20B 1.408(13) . ?
C20B C21B 1.493(12) . ?
C21B C23B 1.544(13) . ?
C22B C27B 1.387(12) . ?
C22B C23B 1.403(12) . ?
C23B C24B 1.422(12) . ?
C24B C25B 1.377(12) . ?
C25B C26B 1.411(12) . ?
C25B C55B 1.530(13) . ?
C26B C27B 1.379(11) . ?
C27B C28B 1.495(12) . ?
C28B C30B 1.519(13) . ?
C29B C30B 1.365(11) . ?
C29B C34B 1.408(12) . ?
C30B C31B 1.400(12) . ?
C31B C32B 1.389(13) . ?
C32B C33B 1.358(11) . ?
C32B C59B 1.554(13) . ?
C33B C34B 1.402(11) . ?
C34B C35B 1.529(11) . ?
C35B C37B 1.503(11) . ?
C36B C37B 1.405(11) . ?
C36B C41B 1.406(12) . ?
C37B C38B 1.431(12) . ?
C38B C39B 1.358(11) . ?
C39B C40B 1.404(11) . ?
C39B C63B 1.528(12) . ?
C40B C41B 1.393(13) . ?
C41B C42B 1.542(12) . ?
C43B C45B 1.528(13) . ?
C43B C46B 1.533(14) . ?
C43B C44B 1.549(14) . ?
C47B C49B 1.507(15) . ?
C47B C50B 1.517(11) . ?
C47B C48B 1.530(13) . ?
C51B C52B 1.467(14) . ?
C51B C54B 1.504(14) . ?
C51B C53B 1.509(14) . ?
C55B C58B 1.524(13) . ?
C55B C57B 1.545(14) . ?
C55B C56B 1.567(12) . ?
C59B C61B 1.488(14) . ?
C59B C60B 1.524(13) . ?
C59B C62B 1.557(14) . ?
C63B C66B 1.530(13) . ?
C63B C65B 1.537(11) . ?
C63B C64B 1.596(14) . ?
C85 C90 1.320(16) . ?
C85 C86 1.52(2) . ?
C85 C91 1.550(18) . ?
C86 C87 1.400(17) . ?
C87 C88 1.433(16) . ?
C88 C89 1.276(18) . ?
C89 C90 1.442(18) . ?
